data_4328841
loop_
_publ_author_name
'Andreas Gl\"ockner'
'Thomas Bannenberg'
'Constantin G. Daniliuc'
'Peter G. Jones'
'Matthias Tamm'

_publ_contact_author
;
        Peter G. Jones
        Institut f\"ur Anorganische und Analytische Chemie
        Technische Universit\"at Braunschweig
        Postfach 3329
        38023 Braunschweig
        Germany
;
_publ_contact_author_email p.jones@tu-bs.de
_publ_contact_author_fax '049 531 391-5387'
_publ_contact_author_phone '049 531 391-5382'
_publ_section_title
;
 From a Cycloheptatrienylzirconium Allyl Complex to a
 Cycloheptatrienylzirconium Imidazolin-2-iminato "Pogo Stick" Complex with
 Imido-Type Reactivity
;
_journal_name_full 'Inorganic Chemistry'
_journal_page_first 4368
_journal_page_last 4378
_journal_paper_doi 10.1021/ic300129z
_journal_volume 51
_journal_year 2012
_chemical_formula_sum 'C34 H43 N3 Zr'
_chemical_formula_weight 584.93
_chemical_name_systematic
; 
 ? 
;
_space_group_IT_number 33
_symmetry_cell_setting orthorhombic
_symmetry_space_group_name_Hall 'P 2c -2n'
_symmetry_space_group_name_H-M 'P n a 21'
_atom_sites_solution_hydrogens geom
_atom_sites_solution_primary direct
_atom_sites_solution_secondary difmap
_audit_creation_method SHELXL-97
_cell_angle_alpha 90.00
_cell_angle_beta 90.00
_cell_angle_gamma 90.00
_cell_formula_units_Z 8
_cell_length_a 21.1024(5)
_cell_length_b 16.9179(4)
_cell_length_c 17.0954(4)
_cell_measurement_reflns_used 31197
_cell_measurement_temperature 100(2)
_cell_measurement_theta_max 75.8291
_cell_measurement_theta_min 3.3209
_cell_volume 6103.2(2)
_computing_cell_refinement
; 
CrysAlisPro, Oxford Diffraction Ltd., 
Version 1.171.33.46 (release 27-08-2009 CrysAlis171 .NET) 
(compiled Aug 27 2009,17:19:36) 
;
_computing_data_collection
; 
CrysAlisPro, Oxford Diffraction Ltd., 
Version 1.171.33.46 (release 27-08-2009 CrysAlis171 .NET) 
(compiled Aug 27 2009,17:19:36) 
;
_computing_data_reduction
; 
CrysAlisPro, Oxford Diffraction Ltd., 
Version 1.171.33.46 (release 27-08-2009 CrysAlis171 .NET) 
(compiled Aug 27 2009,17:19:36) 
;
_computing_molecular_graphics 'BRUKER XP'
_computing_publication_material SHELXL-97
_computing_structure_refinement 'SHELXL-97 (Sheldrick, 1997)'
_computing_structure_solution 'SHELXS-97 (Sheldrick, 1990)'
_diffrn_ambient_temperature 100(2)
_diffrn_detector_area_resol_mean 10.3543
_diffrn_measured_fraction_theta_full 1.000
_diffrn_measured_fraction_theta_max 0.995
_diffrn_measurement_device_type 'Xcalibur, Atlas, Nova'
_diffrn_measurement_method '\w scans'
_diffrn_radiation_monochromator mirror
_diffrn_radiation_source 'Nova (Cu) X-ray Source'
_diffrn_radiation_type 'Cu K\a'
_diffrn_radiation_wavelength 1.54184
_diffrn_reflns_av_R_equivalents 0.0482
_diffrn_reflns_av_sigmaI/netI 0.0275
_diffrn_reflns_limit_h_max 26
_diffrn_reflns_limit_h_min -26
_diffrn_reflns_limit_k_max 21
_diffrn_reflns_limit_k_min -21
_diffrn_reflns_limit_l_max 20
_diffrn_reflns_limit_l_min -21
_diffrn_reflns_number 77285
_diffrn_reflns_theta_full 72.50
_diffrn_reflns_theta_max 76.14
_diffrn_reflns_theta_min 3.35
_exptl_absorpt_coefficient_mu 3.133
_exptl_absorpt_correction_T_max 1.00000
_exptl_absorpt_correction_T_min 0.82182
_exptl_absorpt_correction_type multi-scan
_exptl_absorpt_process_details
; 
CrysAlisPro, Oxford Diffraction Ltd., 
Version 1.171.33.46 (release 27-08-2009 CrysAlis171 .NET) 
(compiled Aug 27 2009,17:19:36) 
;
_exptl_crystal_colour orange
_exptl_crystal_density_diffrn 1.273
_exptl_crystal_description prism
_exptl_crystal_F_000 2464
_exptl_crystal_size_max 0.10
_exptl_crystal_size_mid 0.09
_exptl_crystal_size_min 0.05
_refine_diff_density_max 0.495
_refine_diff_density_min -0.763
_refine_diff_density_rms 0.060
_refine_ls_abs_structure_details 'Flack H D (1983), Acta Cryst. A39, 876-881'
_refine_ls_abs_structure_Flack -0.005(8)
_refine_ls_extinction_method none
_refine_ls_goodness_of_fit_ref 1.005
_refine_ls_hydrogen_treatment mixed
_refine_ls_matrix_type full
_refine_ls_number_parameters 757
_refine_ls_number_reflns 10698
_refine_ls_number_restraints 238
_refine_ls_restrained_S_all 0.995
_refine_ls_R_factor_all 0.0423
_refine_ls_R_factor_gt 0.0342
_refine_ls_shift/su_max 0.002
_refine_ls_shift/su_mean 0.000
_refine_ls_structure_factor_coef Fsqd
_refine_ls_weighting_details 'calc w=1/[\s^2^(Fo^2^)+(0.0613P)^2^+0.0000P] where P=(Fo^2^+2Fc^2^)/3'
_refine_ls_weighting_scheme calc
_refine_ls_wR_factor_gt 0.0886
_refine_ls_wR_factor_ref 0.0927
_reflns_number_gt 9072
_reflns_number_total 10698
_reflns_threshold_expression >2sigma(I)
_cod_data_source_file ic300129z_si_001_4.cif
_cod_data_source_block andyg11
_cod_database_code 4328841

loop_
_symmetry_equiv_pos_as_xyz
'x, y, z'
'-x, -y, z+1/2'
'x+1/2, -y+1/2, z'
'-x+1/2, y+1/2, z+1/2'

loop_
_atom_site_label
_atom_site_type_symbol
_atom_site_fract_x
_atom_site_fract_y
_atom_site_fract_z
_atom_site_U_iso_or_equiv
_atom_site_adp_type
_atom_site_occupancy
_atom_site_symmetry_multiplicity
_atom_site_calc_flag
_atom_site_refinement_flags
Zr Zr 0.582635(9) 0.742328(11) 0.836895(11) 0.02326(7) Uani 1 1 d .
N1 N 0.67609(9) 0.76095(11) 0.8370(3) 0.0227(4) Uani 1 1 d U
N2 N 0.74030(9) 0.78147(12) 0.72284(12) 0.0229(4) Uani 1 1 d U
N3 N 0.79011(8) 0.76800(11) 0.83409(16) 0.0198(3) Uani 1 1 d U
C1 C 0.51758(13) 0.63144(15) 0.82510(19) 0.0359(6) Uani 1 1 d DU
H1 H 0.5319(14) 0.5770(11) 0.8193(17) 0.043(9) Uiso 1 1 d D
C2 C 0.51301(13) 0.6753(2) 0.75470(18) 0.0358(7) Uani 1 1 d DU
H2 H 0.5260(16) 0.652(2) 0.7042(14) 0.055(10) Uiso 1 1 d D
C3 C 0.50345(16) 0.7574(2) 0.7443(2) 0.0361(8) Uani 1 1 d DU
H3 H 0.5088(15) 0.7772(19) 0.6903(12) 0.039(9) Uiso 1 1 d D
C4 C 0.49443(13) 0.8166(2) 0.8029(2) 0.0352(6) Uani 1 1 d DU
H4 H 0.4980(14) 0.8704(11) 0.7837(17) 0.036(9) Uiso 1 1 d D
C5 C 0.49321(13) 0.8074(2) 0.88512(19) 0.0343(7) Uani 1 1 d DU
H5 H 0.4878(15) 0.8554(14) 0.9146(17) 0.044(9) Uiso 1 1 d D
C6 C 0.50092(15) 0.7377(2) 0.9297(2) 0.0344(7) Uani 1 1 d DU
H6 H 0.5031(18) 0.7454(18) 0.9875(13) 0.040(11) Uiso 1 1 d D
C7 C 0.51231(13) 0.65892(19) 0.90374(18) 0.0334(6) Uani 1 1 d DU
H7 H 0.5200(14) 0.6201(15) 0.9458(14) 0.034(8) Uiso 1 1 d D
C8 C 0.72957(11) 0.76952(14) 0.80196(15) 0.0206(4) Uani 1 1 d U
C9 C 0.80510(11) 0.78383(16) 0.70712(15) 0.0256(5) Uani 1 1 d U
H9 H 0.8241 0.7901 0.6571 0.031 Uiso 1 1 calc R
C10 C 0.83567(11) 0.77568(17) 0.77525(16) 0.0251(5) Uani 1 1 d U
H10 H 0.8803 0.7752 0.7823 0.030 Uiso 1 1 calc R
C11 C 0.69112(11) 0.77495(16) 0.66512(14) 0.0249(5) Uani 1 1 d U
C12 C 0.66106(12) 0.84396(18) 0.63894(16) 0.0296(5) Uani 1 1 d U
C13 C 0.61551(12) 0.83612(19) 0.58061(17) 0.0343(6) Uani 1 1 d U
H13 H 0.5947 0.8819 0.5612 0.041 Uiso 1 1 calc R
C14 C 0.60004(14) 0.7623(2) 0.55032(17) 0.0365(7) Uani 1 1 d U
H14 H 0.5695 0.7580 0.5098 0.044 Uiso 1 1 calc R
C15 C 0.62939(13) 0.69454(18) 0.57942(18) 0.0347(6) Uani 1 1 d U
H15 H 0.6180 0.6442 0.5591 0.042 Uiso 1 1 calc R
C16 C 0.67508(13) 0.69962(18) 0.63763(16) 0.0306(6) Uani 1 1 d U
C17 C 0.68013(14) 0.92382(17) 0.67090(19) 0.0369(6) Uani 1 1 d U
H17 H 0.6953 0.9159 0.7258 0.044 Uiso 1 1 calc R
C18 C 0.62574(15) 0.98304(19) 0.6732(2) 0.0472(7) Uani 1 1 d U
H18A H 0.6398 1.0315 0.6994 0.057 Uiso 1 1 calc R
H18B H 0.5900 0.9602 0.7020 0.057 Uiso 1 1 calc R
H18C H 0.6124 0.9955 0.6197 0.057 Uiso 1 1 calc R
C19 C 0.73517(15) 0.9577(2) 0.6236(2) 0.0562(9) Uani 1 1 d U
H19A H 0.7715 0.9217 0.6266 0.067 Uiso 1 1 calc R
H19B H 0.7471 1.0093 0.6450 0.067 Uiso 1 1 calc R
H19C H 0.7222 0.9638 0.5689 0.067 Uiso 1 1 calc R
C20 C 0.70814(13) 0.62572(17) 0.66732(17) 0.0357(6) Uani 1 1 d U
H20 H 0.7332 0.6408 0.7147 0.043 Uiso 1 1 calc R
C21 C 0.66172(15) 0.5610(2) 0.6913(2) 0.0460(8) Uani 1 1 d U
H21A H 0.6344 0.5805 0.7335 0.055 Uiso 1 1 calc R
H21B H 0.6853 0.5147 0.7097 0.055 Uiso 1 1 calc R
H21C H 0.6356 0.5462 0.6463 0.055 Uiso 1 1 calc R
C22 C 0.75459(14) 0.59397(19) 0.6061(2) 0.0485(8) Uani 1 1 d U
H22D H 0.7772 0.5483 0.6276 0.058 Uiso 1 1 calc R
H22E H 0.7851 0.6354 0.5924 0.058 Uiso 1 1 calc R
H22F H 0.7312 0.5779 0.5593 0.058 Uiso 1 1 calc R
C23 C 0.80341(13) 0.75028(13) 0.91430(16) 0.0200(5) Uani 1 1 d U
C24 C 0.81611(12) 0.81262(15) 0.96561(15) 0.0256(5) Uani 1 1 d U
C25 C 0.82770(12) 0.79410(19) 1.04348(17) 0.0328(6) Uani 1 1 d U
H25 H 0.8361 0.8352 1.0798 0.039 Uiso 1 1 calc R
C26 C 0.82711(12) 0.7159(2) 1.06874(17) 0.0319(6) Uani 1 1 d U
H26 H 0.8348 0.7040 1.1222 0.038 Uiso 1 1 calc R
C27 C 0.81544(12) 0.65578(16) 1.01641(15) 0.0298(5) Uani 1 1 d U
H27 H 0.8158 0.6026 1.0342 0.036 Uiso 1 1 calc R
C28 C 0.80310(11) 0.67139(14) 0.93788(15) 0.0239(5) Uani 1 1 d U
C29 C 0.81541(14) 0.89747(15) 0.93671(17) 0.0343(6) Uani 1 1 d U
H29 H 0.8271 0.8964 0.8801 0.041 Uiso 1 1 calc R
C30 C 0.86285(14) 0.95029(18) 0.9779(2) 0.0489(8) Uani 1 1 d U
H30A H 0.8505 0.9567 1.0328 0.059 Uiso 1 1 calc R
H30B H 0.8637 1.0021 0.9523 0.059 Uiso 1 1 calc R
H30C H 0.9050 0.9262 0.9752 0.059 Uiso 1 1 calc R
C31 C 0.74866(14) 0.93124(17) 0.9423(2) 0.0481(8) Uani 1 1 d U
H31A H 0.7190 0.8960 0.9152 0.058 Uiso 1 1 calc R
H31B H 0.7476 0.9836 0.9178 0.058 Uiso 1 1 calc R
H31C H 0.7364 0.9358 0.9974 0.058 Uiso 1 1 calc R
C32 C 0.78932(12) 0.60405(14) 0.88173(16) 0.0292(5) Uani 1 1 d U
H32 H 0.7847 0.6270 0.8281 0.035 Uiso 1 1 calc R
C33 C 0.84388(13) 0.54491(17) 0.8796(2) 0.0458(7) Uani 1 1 d U
H33A H 0.8829 0.5720 0.8637 0.055 Uiso 1 1 calc R
H33B H 0.8342 0.5029 0.8420 0.055 Uiso 1 1 calc R
H33C H 0.8497 0.5218 0.9317 0.055 Uiso 1 1 calc R
C34 C 0.72724(12) 0.56337(15) 0.90262(17) 0.0328(6) Uani 1 1 d U
H34D H 0.7296 0.5430 0.9562 0.039 Uiso 1 1 calc R
H34E H 0.7197 0.5195 0.8664 0.039 Uiso 1 1 calc R
H34F H 0.6924 0.6014 0.8987 0.039 Uiso 1 1 calc R
Zr' Zr 0.667641(9) 0.751630(10) 0.334383(12) 0.02290(7) Uani 1 1 d .
N1' N 0.57281(10) 0.75443(10) 0.3381(3) 0.0235(5) Uani 1 1 d U
N2' N 0.50877(10) 0.73823(13) 0.22365(13) 0.0249(4) Uani 1 1 d U
N3' N 0.45858(9) 0.75420(9) 0.33422(18) 0.0211(4) Uani 1 1 d U
C1' C 0.74617(13) 0.84334(18) 0.30373(18) 0.0326(6) Uani 1 1 d DU
H1' H 0.7389(14) 0.8974(13) 0.2846(18) 0.040(9) Uiso 1 1 d D
C2' C 0.74502(13) 0.7847(2) 0.24318(18) 0.0342(7) Uani 1 1 d DU
H2' H 0.7378(17) 0.806(2) 0.1900(14) 0.051(10) Uiso 1 1 d D
C3' C 0.74476(13) 0.70107(19) 0.25080(18) 0.0340(7) Uani 1 1 d DU
H3' H 0.7367(16) 0.681(2) 0.1975(12) 0.047(10) Uiso 1 1 d D
C4' C 0.74576(12) 0.65519(16) 0.32026(18) 0.0337(6) Uani 1 1 d DU
H4' H 0.7383(16) 0.5976(13) 0.312(2) 0.058(11) Uiso 1 1 d D
C5' C 0.74738(13) 0.6816(2) 0.3992(2) 0.0351(7) Uani 1 1 d DU
H5' H 0.7442(14) 0.6403(15) 0.4393(15) 0.036(9) Uiso 1 1 d D
C6' C 0.74846(16) 0.7598(2) 0.4282(2) 0.0330(8) Uani 1 1 d DU
H6' H 0.7448(17) 0.766(2) 0.4856(10) 0.037(9) Uiso 1 1 d D
C7' C 0.74699(13) 0.83187(19) 0.38601(18) 0.0320(6) Uani 1 1 d DU
H7' H 0.7437(14) 0.8787(14) 0.4196(16) 0.038(9) Uiso 1 1 d D
C8' C 0.51888(13) 0.74957(12) 0.30289(17) 0.0215(5) Uani 1 1 d U
C9' C 0.44425(12) 0.73655(17) 0.20713(17) 0.0283(6) Uani 1 1 d U
H9' H 0.4256 0.7297 0.1570 0.034 Uiso 1 1 calc R
C10' C 0.41307(13) 0.74643(14) 0.27483(19) 0.0258(6) Uani 1 1 d U
H10' H 0.3684 0.7479 0.2814 0.031 Uiso 1 1 calc R
C11' C 0.55872(11) 0.73026(16) 0.16732(15) 0.0242(5) Uani 1 1 d U
C12' C 0.58156(11) 0.65391(17) 0.15128(16) 0.0265(5) Uani 1 1 d U
C13' C 0.62740(12) 0.64664(16) 0.09297(16) 0.0297(5) Uani 1 1 d U
H13' H 0.6431 0.5957 0.0797 0.036 Uiso 1 1 calc R
C14' C 0.65048(13) 0.71281(18) 0.05394(16) 0.0315(6) Uani 1 1 d U
H14' H 0.6815 0.7068 0.0141 0.038 Uiso 1 1 calc R
C15' C 0.62825(13) 0.78795(17) 0.07320(16) 0.0323(6) Uani 1 1 d U
H15' H 0.6445 0.8329 0.0466 0.039 Uiso 1 1 calc R
C16' C 0.58247(12) 0.79782(18) 0.13094(16) 0.0279(5) Uani 1 1 d U
C17' C 0.55451(12) 0.58249(16) 0.19354(17) 0.0325(6) Uani 1 1 d U
H17' H 0.5355 0.6015 0.2437 0.039 Uiso 1 1 calc R
C18' C 0.50115(14) 0.54543(18) 0.1447(2) 0.0461(7) Uani 1 1 d U
H18D H 0.4670 0.5841 0.1377 0.055 Uiso 1 1 calc R
H18E H 0.4846 0.4988 0.1718 0.055 Uiso 1 1 calc R
H18F H 0.5178 0.5298 0.0935 0.055 Uiso 1 1 calc R
C19' C 0.60495(14) 0.52091(17) 0.2139(2) 0.0428(7) Uani 1 1 d U
H19D H 0.6219 0.4978 0.1657 0.051 Uiso 1 1 calc R
H19E H 0.5859 0.4792 0.2460 0.051 Uiso 1 1 calc R
H19F H 0.6393 0.5463 0.2432 0.051 Uiso 1 1 calc R
C20' C 0.55720(14) 0.87953(16) 0.15067(17) 0.0351(6) Uani 1 1 d U
H20' H 0.5325 0.8753 0.2005 0.042 Uiso 1 1 calc R
C21' C 0.61037(16) 0.93953(19) 0.1635(2) 0.0514(8) Uani 1 1 d U
H21D H 0.6392 0.9200 0.2040 0.062 Uiso 1 1 calc R
H21E H 0.5922 0.9901 0.1801 0.062 Uiso 1 1 calc R
H21F H 0.6338 0.9470 0.1145 0.062 Uiso 1 1 calc R
C22' C 0.51270(13) 0.90880(18) 0.0876(2) 0.0442(7) Uani 1 1 d U
H22A H 0.5347 0.9088 0.0371 0.053 Uiso 1 1 calc R
H22B H 0.4989 0.9626 0.1001 0.053 Uiso 1 1 calc R
H22C H 0.4757 0.8739 0.0847 0.053 Uiso 1 1 calc R
C23' C 0.44464(11) 0.76929(15) 0.41414(15) 0.0213(4) Uani 1 1 d U
C24' C 0.43658(12) 0.70562(17) 0.46533(16) 0.0288(5) Uani 1 1 d U
C25' C 0.42531(13) 0.7226(2) 0.54398(19) 0.0383(7) Uani 1 1 d U
H25' H 0.4207 0.6806 0.5805 0.046 Uiso 1 1 calc R
C26' C 0.42077(13) 0.8002(2) 0.56921(18) 0.0385(7) Uani 1 1 d U
H26' H 0.4131 0.8110 0.6229 0.046 Uiso 1 1 calc R
C27' C 0.42727(12) 0.86205(18) 0.51713(17) 0.0347(6) Uani 1 1 d U
H27' H 0.4236 0.9149 0.5355 0.042 Uiso 1 1 calc R
C28' C 0.43904(11) 0.84839(16) 0.43831(16) 0.0272(5) Uani 1 1 d U
C29' C 0.44103(14) 0.62101(17) 0.43588(19) 0.0374(6) Uani 1 1 d U
H29' H 0.4313 0.6217 0.3786 0.045 Uiso 1 1 calc R
C30' C 0.50838(13) 0.58881(17) 0.4456(2) 0.0402(6) Uani 1 1 d U
H30D H 0.5385 0.6250 0.4206 0.048 Uiso 1 1 calc R
H30E H 0.5114 0.5367 0.4209 0.048 Uiso 1 1 calc R
H30F H 0.5184 0.5842 0.5014 0.048 Uiso 1 1 calc R
C31' C 0.39310(14) 0.5662(2) 0.4752(3) 0.0573(10) Uani 1 1 d U
H31D H 0.4055 0.5575 0.5297 0.069 Uiso 1 1 calc R
H31E H 0.3921 0.5155 0.4475 0.069 Uiso 1 1 calc R
H31F H 0.3509 0.5905 0.4734 0.069 Uiso 1 1 calc R
C32' C 0.44719(13) 0.91631(15) 0.38129(17) 0.0331(5) Uani 1 1 d U
H32' H 0.4436 0.8944 0.3272 0.040 Uiso 1 1 calc R
C33' C 0.51332(13) 0.95198(17) 0.3898(2) 0.0439(7) Uani 1 1 d U
H33D H 0.5174 0.9765 0.4415 0.053 Uiso 1 1 calc R
H33E H 0.5198 0.9921 0.3492 0.053 Uiso 1 1 calc R
H33F H 0.5452 0.9103 0.3840 0.053 Uiso 1 1 calc R
C34' C 0.39613(14) 0.97919(18) 0.3909(2) 0.0447(7) Uani 1 1 d U
H34A H 0.3544 0.9555 0.3819 0.054 Uiso 1 1 calc R
H34B H 0.4032 1.0217 0.3529 0.054 Uiso 1 1 calc R
H34C H 0.3979 1.0008 0.4440 0.054 Uiso 1 1 calc R

loop_
_atom_site_aniso_label
_atom_site_aniso_U_11
_atom_site_aniso_U_22
_atom_site_aniso_U_33
_atom_site_aniso_U_23
_atom_site_aniso_U_13
_atom_site_aniso_U_12
Zr 0.01697(11) 0.02371(10) 0.02909(14) -0.00118(16) 0.00075(11) -0.00166(6)
N1 0.0166(9) 0.0260(9) 0.0254(11) -0.0017(12) 0.0000(13) -0.0018(6)
N2 0.0175(9) 0.0284(11) 0.0227(10) 0.0024(8) -0.0001(7) 0.0000(8)
N3 0.0158(8) 0.0224(8) 0.0213(9) -0.0022(11) -0.0024(10) -0.0004(7)
C1 0.0354(13) 0.0266(12) 0.0458(16) -0.0067(12) 0.0035(12) -0.0131(10)
C2 0.0269(13) 0.0461(18) 0.0344(15) -0.0112(13) 0.0019(11) -0.0079(12)
C3 0.0255(16) 0.046(2) 0.0369(19) 0.0034(12) -0.0010(12) 0.0002(11)
C4 0.0222(12) 0.0373(16) 0.0461(16) 0.0028(12) 0.0002(11) 0.0047(11)
C5 0.0243(12) 0.0387(17) 0.0398(15) -0.0080(13) 0.0024(11) 0.0051(11)
C6 0.0238(16) 0.0483(19) 0.0310(16) -0.0062(13) 0.0041(12) -0.0016(12)
C7 0.0300(13) 0.0323(15) 0.0380(15) 0.0022(12) 0.0064(11) -0.0115(11)
C8 0.0201(11) 0.0185(10) 0.0233(11) 0.0012(9) -0.0019(9) -0.0011(9)
C9 0.0187(11) 0.0333(15) 0.0249(11) 0.0013(10) 0.0050(9) 0.0011(9)
C10 0.0187(11) 0.0293(13) 0.0273(13) 0.0028(12) 0.0026(9) -0.0006(9)
C11 0.0206(11) 0.0344(13) 0.0198(11) 0.0026(10) -0.0003(9) 0.0009(10)
C12 0.0260(12) 0.0357(14) 0.0272(12) 0.0071(11) -0.0008(9) -0.0001(10)
C13 0.0269(13) 0.0473(17) 0.0287(13) 0.0110(12) -0.0015(10) 0.0025(11)
C14 0.0248(14) 0.061(2) 0.0239(13) 0.0009(12) -0.0056(11) -0.0014(12)
C15 0.0309(13) 0.0435(16) 0.0296(13) -0.0078(12) -0.0044(10) -0.0006(12)
C16 0.0313(13) 0.0372(15) 0.0233(12) -0.0023(11) 0.0023(10) 0.0012(11)
C17 0.0383(14) 0.0297(14) 0.0426(15) 0.0095(12) -0.0073(12) -0.0002(11)
C18 0.0493(18) 0.0385(17) 0.0539(19) 0.0068(14) 0.0037(14) 0.0074(13)
C19 0.0351(15) 0.0378(17) 0.096(3) 0.0211(18) -0.0002(16) -0.0031(13)
C20 0.0397(14) 0.0336(14) 0.0337(14) -0.0107(11) -0.0118(11) 0.0063(11)
C21 0.0561(19) 0.0375(17) 0.0445(18) 0.0016(13) 0.0079(14) 0.0076(13)
C22 0.0376(16) 0.0377(17) 0.070(2) -0.0049(15) 0.0076(14) 0.0040(12)
C23 0.0178(12) 0.0238(13) 0.0185(11) -0.0015(8) -0.0012(9) 0.0013(8)
C24 0.0235(11) 0.0271(13) 0.0263(12) -0.0041(10) 0.0007(9) -0.0039(9)
C25 0.0280(13) 0.0393(16) 0.0310(14) -0.0073(12) -0.0019(10) -0.0075(11)
C26 0.0268(12) 0.0456(17) 0.0234(13) 0.0048(12) -0.0051(10) -0.0061(11)
C27 0.0256(12) 0.0335(14) 0.0302(12) 0.0059(10) -0.0027(10) -0.0001(10)
C28 0.0221(11) 0.0234(12) 0.0262(11) 0.0006(9) -0.0003(9) -0.0016(9)
C29 0.0442(15) 0.0232(13) 0.0356(14) -0.0056(10) 0.0034(11) -0.0077(11)
C30 0.0320(15) 0.0288(15) 0.086(3) -0.0125(15) 0.0031(15) -0.0033(11)
C31 0.0442(17) 0.0236(14) 0.076(2) -0.0005(14) -0.0170(16) -0.0004(12)
C32 0.0380(13) 0.0192(12) 0.0304(13) 0.0007(9) 0.0015(10) -0.0003(10)
C33 0.0349(14) 0.0313(15) 0.071(2) -0.0096(14) 0.0121(14) -0.0007(12)
C34 0.0317(13) 0.0247(13) 0.0421(15) -0.0041(11) -0.0048(11) -0.0006(10)
Zr' 0.01649(11) 0.02448(11) 0.02774(14) -0.00105(9) -0.00183(11) -0.00034(5)
N1' 0.0154(9) 0.0299(10) 0.0251(13) -0.0003(11) -0.0011(13) -0.0003(6)
N2' 0.0208(10) 0.0295(10) 0.0244(11) -0.0022(8) -0.0026(8) -0.0002(8)
N3' 0.0160(9) 0.0252(9) 0.0221(10) -0.0050(9) 0.0008(10) -0.0009(6)
C1' 0.0255(13) 0.0309(14) 0.0415(15) 0.0010(12) -0.0018(10) -0.0086(10)
C2' 0.0238(13) 0.044(2) 0.0347(15) 0.0051(14) -0.0008(10) -0.0048(12)
C3' 0.0226(12) 0.0430(18) 0.0363(15) -0.0094(13) -0.0011(10) 0.0013(11)
C4' 0.0276(12) 0.0300(12) 0.0436(17) -0.0051(12) -0.0019(11) 0.0079(9)
C5' 0.0289(14) 0.0352(16) 0.0411(16) 0.0046(13) -0.0090(11) 0.0057(11)
C6' 0.0257(17) 0.0430(19) 0.0302(17) 0.0001(12) -0.0070(12) -0.0012(11)
C7' 0.0265(13) 0.0330(16) 0.0366(15) -0.0071(12) -0.0053(11) -0.0067(11)
C8' 0.0205(12) 0.0211(12) 0.0227(12) -0.0007(8) -0.0004(10) -0.0006(8)
C9' 0.0191(12) 0.0394(16) 0.0264(13) -0.0034(11) -0.0045(10) 0.0000(10)
C10' 0.0165(12) 0.0326(15) 0.0283(14) -0.0024(9) -0.0031(10) 0.0006(9)
C11' 0.0200(11) 0.0311(12) 0.0215(12) -0.0055(10) -0.0016(9) 0.0010(9)
C12' 0.0263(12) 0.0271(13) 0.0259(12) -0.0056(10) -0.0037(9) -0.0014(9)
C13' 0.0286(12) 0.0307(13) 0.0297(13) -0.0068(11) -0.0023(10) 0.0033(10)
C14' 0.0268(12) 0.0431(17) 0.0245(13) -0.0044(11) 0.0021(10) 0.0023(12)
C15' 0.0316(13) 0.0364(15) 0.0288(14) 0.0027(11) 0.0023(11) -0.0017(11)
C16' 0.0314(13) 0.0281(14) 0.0243(12) -0.0015(10) -0.0021(10) 0.0001(10)
C17' 0.0337(13) 0.0269(13) 0.0367(14) -0.0064(10) 0.0030(11) -0.0018(10)
C18' 0.0350(14) 0.0344(16) 0.069(2) -0.0051(15) -0.0048(14) -0.0052(12)
C19' 0.0435(16) 0.0304(15) 0.0546(18) 0.0007(13) -0.0091(14) -0.0014(12)
C20' 0.0451(16) 0.0272(14) 0.0330(14) 0.0021(11) 0.0054(11) 0.0036(11)
C21' 0.062(2) 0.0306(16) 0.062(2) -0.0025(14) -0.0229(17) 0.0011(14)
C22' 0.0360(14) 0.0354(16) 0.061(2) 0.0035(14) -0.0019(13) 0.0062(12)
C23' 0.0155(11) 0.0263(11) 0.0222(11) 0.0004(10) 0.0008(9) 0.0008(9)
C24' 0.0194(12) 0.0358(15) 0.0314(13) 0.0095(11) -0.0029(10) -0.0031(10)
C25' 0.0262(13) 0.0526(19) 0.0361(16) 0.0155(14) 0.0020(11) -0.0004(12)
C26' 0.0309(14) 0.059(2) 0.0257(14) -0.0002(13) 0.0036(10) 0.0055(12)
C27' 0.0289(13) 0.0432(16) 0.0321(14) -0.0079(12) 0.0016(10) 0.0033(11)
C28' 0.0229(11) 0.0296(13) 0.0291(12) -0.0027(10) 0.0015(9) 0.0007(9)
C29' 0.0378(15) 0.0270(14) 0.0474(16) 0.0084(12) -0.0108(12) -0.0049(11)
C30' 0.0373(15) 0.0278(14) 0.0554(18) 0.0043(13) 0.0017(13) -0.0036(11)
C31' 0.0310(15) 0.0402(18) 0.101(3) 0.0261(19) -0.0124(16) -0.0073(12)
C32' 0.0379(14) 0.0259(13) 0.0355(14) -0.0027(11) 0.0013(11) -0.0011(10)
C33' 0.0372(14) 0.0266(14) 0.068(2) -0.0014(14) 0.0100(14) 0.0004(11)
C34' 0.0379(15) 0.0332(16) 0.063(2) 0.0023(14) -0.0095(14) 0.0051(12)

loop_
_atom_type_symbol
_atom_type_description
_atom_type_scat_dispersion_real
_atom_type_scat_dispersion_imag
_atom_type_scat_source
C C 0.0181 0.0091 'International Tables Vol C Tables 4.2.6.8 and 6.1.1.4'
H H 0.0000 0.0000 'International Tables Vol C Tables 4.2.6.8 and 6.1.1.4'
N N 0.0311 0.0180 'International Tables Vol C Tables 4.2.6.8 and 6.1.1.4'
Zr Zr -0.1862 2.2449 'International Tables Vol C Tables 4.2.6.8 and 6.1.1.4'

loop_
_geom_angle_atom_site_label_1
_geom_angle_atom_site_label_2
_geom_angle_atom_site_label_3
_geom_angle
N1 Zr C3 134.07(15)
N1 Zr C4 134.99(11)
C3 Zr C4 35.95(12)
N1 Zr C2 134.47(13)
C3 Zr C2 35.46(11)
C4 Zr C2 66.82(12)
N1 Zr C1 135.06(9)
C3 Zr C1 66.73(12)
C4 Zr C1 86.68(11)
C2 Zr C1 35.40(11)
N1 Zr C5 136.32(11)
C3 Zr C5 66.83(12)
C4 Zr C5 35.37(11)
C2 Zr C5 86.15(11)
C1 Zr C5 86.24(11)
N1 Zr C6 136.98(15)
C3 Zr C6 86.31(11)
C4 Zr C6 66.25(12)
C2 Zr C6 85.87(12)
C1 Zr C6 66.36(12)
C5 Zr C6 35.16(12)
N1 Zr C7 136.01(13)
C3 Zr C7 86.72(12)
C4 Zr C7 86.58(12)
C2 Zr C7 66.53(11)
C1 Zr C7 35.52(10)
C5 Zr C7 66.45(12)
C6 Zr C7 35.39(11)
C8 N1 Zr 152.2(3)
C8 N2 C9 110.63(19)
C8 N2 C11 122.8(2)
C9 N2 C11 125.3(2)
C8 N3 C10 110.2(2)
C8 N3 C23 124.2(2)
C10 N3 C23 125.0(2)
C2 C1 C7 128.6(3)
C2 C1 Zr 72.08(16)
C7 C1 Zr 72.69(15)
C3 C2 C1 129.1(3)
C3 C2 Zr 71.83(19)
C1 C2 Zr 72.52(15)
C2 C3 C4 128.2(3)
C2 C3 Zr 72.71(18)
C4 C3 Zr 72.17(18)
C5 C4 C3 128.4(4)
C5 C4 Zr 72.91(18)
C3 C4 Zr 71.88(18)
C6 C5 C4 128.7(3)
C6 C5 Zr 72.75(18)
C4 C5 Zr 71.73(17)
C5 C6 C7 129.2(3)
C5 C6 Zr 72.08(18)
C7 C6 Zr 72.35(17)
C6 C7 C1 127.7(3)
C6 C7 Zr 72.27(18)
C1 C7 Zr 71.80(15)
N1 C8 N2 127.9(3)
N1 C8 N3 128.3(3)
N2 C8 N3 103.8(2)
C10 C9 N2 107.6(2)
C9 C10 N3 107.7(2)
C16 C11 C12 122.8(2)
C16 C11 N2 118.4(2)
C12 C11 N2 118.8(2)
C13 C12 C11 117.5(3)
C13 C12 C17 121.9(3)
C11 C12 C17 120.5(2)
C14 C13 C12 121.0(3)
C13 C14 C15 120.1(3)
C16 C15 C14 120.9(3)
C15 C16 C11 117.7(3)
C15 C16 C20 120.5(3)
C11 C16 C20 121.7(2)
C12 C17 C18 113.3(2)
C12 C17 C19 110.3(3)
C18 C17 C19 109.9(2)
C16 C20 C21 112.7(2)
C16 C20 C22 110.8(2)
C21 C20 C22 110.1(2)
C28 C23 C24 122.8(2)
C28 C23 N3 118.5(2)
C24 C23 N3 118.7(2)
C25 C24 C23 117.7(3)
C25 C24 C29 121.8(2)
C23 C24 C29 120.5(2)
C24 C25 C26 120.7(3)
C27 C26 C25 120.2(3)
C26 C27 C28 121.3(3)
C27 C28 C23 117.3(2)
C27 C28 C32 120.2(2)
C23 C28 C32 122.4(2)
C30 C29 C24 113.6(2)
C30 C29 C31 111.1(2)
C24 C29 C31 110.1(2)
C28 C32 C34 110.8(2)
C28 C32 C33 111.3(2)
C34 C32 C33 111.0(2)
N1' Zr' C2' 135.81(14)
N1' Zr' C3' 136.60(13)
C2' Zr' C3' 35.55(12)
N1' Zr' C7' 133.83(11)
C2' Zr' C7' 66.99(11)
C3' Zr' C7' 86.80(10)
N1' Zr' C1' 134.60(10)
C2' Zr' C1' 35.87(11)
C3' Zr' C1' 67.02(11)
C7' Zr' C1' 35.49(10)
N1' Zr' C4' 136.57(9)
C2' Zr' C4' 66.59(11)
C3' Zr' C4' 35.45(10)
C7' Zr' C4' 86.49(10)
C1' Zr' C4' 86.55(11)
N1' Zr' C5' 135.76(13)
C2' Zr' C5' 86.22(11)
C3' Zr' C5' 66.50(12)
C7' Zr' C5' 66.32(12)
C1' Zr' C5' 86.11(11)
C4' Zr' C5' 35.44(11)
N1' Zr' C6' 134.70(15)
C2' Zr' C6' 86.21(11)
C3' Zr' C6' 86.18(12)
C7' Zr' C6' 35.28(11)
C1' Zr' C6' 66.26(11)
C4' Zr' C6' 66.31(11)
C5' Zr' C6' 35.15(11)
C8' N1' Zr' 149.9(3)
C8' N2' C9' 110.6(2)
C8' N2' C11' 123.8(2)
C9' N2' C11' 125.5(2)
C8' N3' C10' 110.1(3)
C8' N3' C23' 125.0(2)
C10' N3' C23' 124.8(2)
C7' C1' C2' 128.4(3)
C7' C1' Zr' 72.23(18)
C2' C1' Zr' 71.92(16)
C3' C2' C1' 128.5(3)
C3' C2' Zr' 72.32(15)
C1' C2' Zr' 72.21(16)
C4' C3' C2' 128.4(3)
C4' C3' Zr' 72.41(16)
C2' C3' Zr' 72.13(16)
C3' C4' C5' 128.5(3)
C3' C4' Zr' 72.14(16)
C5' C4' Zr' 72.47(16)
C6' C5' C4' 128.9(3)
C6' C5' Zr' 72.76(18)
C4' C5' Zr' 72.08(16)
C5' C6' C7' 128.7(3)
C5' C6' Zr' 72.09(18)
C7' C6' Zr' 71.72(18)
C6' C7' C1' 128.5(3)
C6' C7' Zr' 72.99(18)
C1' C7' Zr' 72.28(17)
N1' C8' N3' 128.9(3)
N1' C8' N2' 127.0(3)
N3' C8' N2' 104.2(2)
C10' C9' N2' 107.6(2)
C9' C10' N3' 107.4(2)
C16' C11' C12' 122.9(2)
C16' C11' N2' 119.1(2)
C12' C11' N2' 118.0(2)
C13' C12' C11' 117.3(3)
C13' C12' C17' 122.0(2)
C11' C12' C17' 120.6(2)
C14' C13' C12' 121.0(3)
C13' C14' C15' 120.2(3)
C16' C15' C14' 120.7(3)
C15' C16' C11' 117.9(3)
C15' C16' C20' 120.7(3)
C11' C16' C20' 121.4(2)
C12' C17' C19' 112.9(2)
C12' C17' C18' 110.0(2)
C19' C17' C18' 110.9(2)
C22' C20' C16' 110.9(2)
C22' C20' C21' 109.9(2)
C16' C20' C21' 112.2(2)
C24' C23' C28' 122.6(2)
C24' C23' N3' 119.3(2)
C28' C23' N3' 118.1(2)
C25' C24' C23' 117.8(3)
C25' C24' C29' 121.5(3)
C23' C24' C29' 120.7(3)
C26' C25' C24' 120.4(3)
C27' C26' C25' 120.7(3)
C26' C27' C28' 121.1(3)
C27' C28' C23' 117.3(3)
C27' C28' C32' 121.2(2)
C23' C28' C32' 121.5(2)
C24' C29' C31' 112.6(3)
C24' C29' C30' 110.9(2)
C31' C29' C30' 110.6(2)
C28' C32' C34' 112.3(2)
C28' C32' C33' 110.0(2)
C34' C32' C33' 111.1(2)

loop_
_geom_bond_atom_site_label_1
_geom_bond_atom_site_label_2
_geom_bond_distance
Zr N1 1.997(2)
Zr C3 2.316(3)
Zr C4 2.320(3)
Zr C2 2.328(3)
Zr C1 2.333(2)
Zr C5 2.335(3)
Zr C6 2.344(3)
Zr C7 2.345(3)
N1 C8 1.286(4)
N2 C8 1.386(3)
N2 C9 1.394(3)
N2 C11 1.436(3)
N3 C8 1.391(3)
N3 C10 1.397(3)
N3 C23 1.431(4)
C1 C2 1.417(4)
C1 C7 1.427(4)
C2 C3 1.414(4)
C3 C4 1.431(5)
C4 C5 1.414(4)
C5 C6 1.413(5)
C6 C7 1.425(5)
C9 C10 1.339(4)
C11 C16 1.400(4)
C11 C12 1.402(4)
C12 C13 1.391(4)
C12 C17 1.512(4)
C13 C14 1.391(4)
C14 C15 1.395(4)
C15 C16 1.388(4)
C16 C20 1.519(4)
C17 C18 1.524(4)
C17 C19 1.527(4)
C20 C21 1.526(4)
C20 C22 1.531(4)
C23 C28 1.394(3)
C23 C24 1.398(3)
C24 C25 1.389(4)
C24 C29 1.518(4)
C25 C26 1.391(5)
C26 C27 1.377(4)
C27 C28 1.393(3)
C28 C32 1.518(3)
C29 C30 1.515(4)
C29 C31 1.523(4)
C32 C34 1.522(3)
C32 C33 1.526(4)
Zr' N1' 2.003(2)
Zr' C2' 2.326(3)
Zr' C3' 2.329(3)
Zr' C7' 2.329(3)
Zr' C1' 2.330(3)
Zr' C4' 2.332(2)
Zr' C5' 2.337(3)
Zr' C6' 2.346(3)
N1' C8' 1.290(4)
N2' C8' 1.385(3)
N2' C9' 1.391(3)
N2' C11' 1.434(3)
N3' C8' 1.383(3)
N3' C10' 1.404(4)
N3' C23' 1.421(4)
C1' C7' 1.420(4)
C1' C2' 1.434(4)
C2' C3' 1.421(5)
C3' C4' 1.419(4)
C4' C5' 1.421(4)
C5' C6' 1.414(5)
C6' C7' 1.417(5)
C9' C10' 1.342(4)
C11' C16' 1.394(4)
C11' C12' 1.406(4)
C12' C13' 1.394(4)
C12' C17' 1.519(4)
C13' C14' 1.391(4)
C14' C15' 1.394(4)
C15' C16' 1.391(4)
C16' C20' 1.520(4)
C17' C19' 1.530(4)
C17' C18' 1.535(4)
C20' C22' 1.513(4)
C20' C21' 1.529(4)
C23' C24' 1.398(4)
C23' C28' 1.406(4)
C24' C25' 1.395(4)
C24' C29' 1.520(4)
C25' C26' 1.386(5)
C26' C27' 1.381(4)
C27' C28' 1.389(4)
C28' C32' 1.517(4)
C29' C31' 1.527(4)
C29' C30' 1.531(4)
C32' C34' 1.523(4)
C32' C33' 1.527(4)

loop_
_geom_torsion_atom_site_label_1
_geom_torsion_atom_site_label_2
_geom_torsion_atom_site_label_3
_geom_torsion_atom_site_label_4
_geom_torsion
C3 Zr N1 C8 -21.3(4)
C4 Zr N1 C8 -72.6(4)
C2 Zr N1 C8 29.0(5)
C1 Zr N1 C8 79.7(5)
C5 Zr N1 C8 -124.1(4)
C6 Zr N1 C8 -176.3(4)
C7 Zr N1 C8 131.3(4)
N1 Zr C1 C2 -107.6(3)
C3 Zr C1 C2 22.28(18)
C4 Zr C1 C2 53.21(19)
C5 Zr C1 C2 88.64(19)
C6 Zr C1 C2 118.7(2)
C7 Zr C1 C2 142.0(3)
N1 Zr C1 C7 110.4(3)
C3 Zr C1 C7 -119.7(2)
C4 Zr C1 C7 -88.77(19)
C2 Zr C1 C7 -142.0(3)
C5 Zr C1 C7 -53.34(19)
C6 Zr C1 C7 -23.29(18)
C7 C1 C2 C3 1.5(5)
Zr C1 C2 C3 -47.3(3)
C7 C1 C2 Zr 48.8(3)
N1 Zr C2 C3 -107.6(2)
C4 Zr C2 C3 23.53(19)
C1 Zr C2 C3 143.1(3)
C5 Zr C2 C3 54.2(2)
C6 Zr C2 C3 89.4(2)
C7 Zr C2 C3 120.1(2)
N1 Zr C2 C1 109.3(2)
C3 Zr C2 C1 -143.1(3)
C4 Zr C2 C1 -119.6(2)
C5 Zr C2 C1 -88.92(18)
C6 Zr C2 C1 -53.67(19)
C7 Zr C2 C1 -22.96(16)
C1 C2 C3 C4 -1.7(6)
Zr C2 C3 C4 -49.2(3)
C1 C2 C3 Zr 47.6(3)
N1 Zr C3 C2 108.8(2)
C4 Zr C3 C2 -141.3(3)
C1 Zr C3 C2 -22.25(18)
C5 Zr C3 C2 -118.4(2)
C6 Zr C3 C2 -88.1(2)
C7 Zr C3 C2 -52.6(2)
N1 Zr C3 C4 -109.9(2)
C2 Zr C3 C4 141.3(3)
C1 Zr C3 C4 119.1(2)
C5 Zr C3 C4 23.0(2)
C6 Zr C3 C4 53.2(2)
C7 Zr C3 C4 88.7(2)
C2 C3 C4 C5 0.3(6)
Zr C3 C4 C5 -49.1(3)
C2 C3 C4 Zr 49.4(3)
N1 Zr C4 C5 -111.0(3)
C3 Zr C4 C5 141.7(3)
C2 Zr C4 C5 118.5(2)
C1 Zr C4 C5 88.2(2)
C6 Zr C4 C5 22.6(2)
C7 Zr C4 C5 52.6(2)
N1 Zr C4 C3 107.3(3)
C2 Zr C4 C3 -23.24(19)
C1 Zr C4 C3 -53.5(2)
C5 Zr C4 C3 -141.7(3)
C6 Zr C4 C3 -119.1(2)
C7 Zr C4 C3 -89.1(2)
C3 C4 C5 C6 0.4(6)
Zr C4 C5 C6 -48.4(3)
C3 C4 C5 Zr 48.7(3)
N1 Zr C5 C6 -110.6(2)
C3 Zr C5 C6 119.1(2)
C4 Zr C5 C6 142.4(3)
C2 Zr C5 C6 88.3(2)
C1 Zr C5 C6 52.8(2)
C7 Zr C5 C6 22.25(18)
N1 Zr C5 C4 107.0(3)
C3 Zr C5 C4 -23.3(2)
C2 Zr C5 C4 -54.1(2)
C1 Zr C5 C4 -89.6(2)
C6 Zr C5 C4 -142.4(3)
C7 Zr C5 C4 -120.1(2)
C4 C5 C6 C7 0.5(6)
Zr C5 C6 C7 -47.5(3)
C4 C5 C6 Zr 48.0(3)
N1 Zr C6 C5 108.6(2)
C3 Zr C6 C5 -53.6(2)
C4 Zr C6 C5 -22.72(19)
C2 Zr C6 C5 -89.2(2)
C1 Zr C6 C5 -119.8(2)
C7 Zr C6 C5 -143.2(3)
N1 Zr C6 C7 -108.2(2)
C3 Zr C6 C7 89.5(2)
C4 Zr C6 C7 120.5(2)
C2 Zr C6 C7 54.0(2)
C1 Zr C6 C7 23.37(18)
C5 Zr C6 C7 143.2(3)
C5 C6 C7 C1 -1.2(5)
Zr C6 C7 C1 -48.6(3)
C5 C6 C7 Zr 47.4(3)
C2 C1 C7 C6 0.2(5)
Zr C1 C7 C6 48.8(3)
C2 C1 C7 Zr -48.6(3)
N1 Zr C7 C6 111.1(2)
C3 Zr C7 C6 -88.2(2)
C4 Zr C7 C6 -52.2(2)
C2 Zr C7 C6 -118.4(2)
C1 Zr C7 C6 -141.3(3)
C5 Zr C7 C6 -22.12(19)
N1 Zr C7 C1 -107.6(2)
C3 Zr C7 C1 53.06(19)
C4 Zr C7 C1 89.07(19)
C2 Zr C7 C1 22.89(17)
C5 Zr C7 C1 119.2(2)
C6 Zr C7 C1 141.3(3)
Zr N1 C8 N2 12.8(6)
Zr N1 C8 N3 -166.3(2)
C9 N2 C8 N1 -176.9(2)
C11 N2 C8 N1 -9.1(4)
C9 N2 C8 N3 2.4(3)
C11 N2 C8 N3 170.2(2)
C10 N3 C8 N1 177.0(3)
C23 N3 C8 N1 4.8(4)
C10 N3 C8 N2 -2.3(3)
C23 N3 C8 N2 -174.44(19)
C8 N2 C9 C10 -1.6(3)
C11 N2 C9 C10 -169.0(2)
N2 C9 C10 N3 0.1(3)
C8 N3 C10 C9 1.4(3)
C23 N3 C10 C9 173.5(2)
C8 N2 C11 C16 -82.1(3)
C9 N2 C11 C16 83.9(3)
C8 N2 C11 C12 97.6(3)
C9 N2 C11 C12 -96.4(3)
C16 C11 C12 C13 -3.0(4)
N2 C11 C12 C13 177.3(2)
C16 C11 C12 C17 179.8(2)
N2 C11 C12 C17 0.0(4)
C11 C12 C13 C14 0.8(4)
C17 C12 C13 C14 178.0(3)
C12 C13 C14 C15 1.3(4)
C13 C14 C15 C16 -1.2(5)
C14 C15 C16 C11 -0.8(4)
C14 C15 C16 C20 -178.2(3)
C12 C11 C16 C15 3.0(4)
N2 C11 C16 C15 -177.3(2)
C12 C11 C16 C20 -179.6(2)
N2 C11 C16 C20 0.1(4)
C13 C12 C17 C18 33.7(4)
C11 C12 C17 C18 -149.1(3)
C13 C12 C17 C19 -89.9(3)
C11 C12 C17 C19 87.2(3)
C15 C16 C20 C21 -51.6(4)
C11 C16 C20 C21 131.1(3)
C15 C16 C20 C22 72.2(3)
C11 C16 C20 C22 -105.1(3)
C8 N3 C23 C28 78.9(3)
C10 N3 C23 C28 -92.1(3)
C8 N3 C23 C24 -101.1(3)
C10 N3 C23 C24 87.9(3)
C28 C23 C24 C25 -1.2(4)
N3 C23 C24 C25 178.8(2)
C28 C23 C24 C29 -179.6(2)
N3 C23 C24 C29 0.3(4)
C23 C24 C25 C26 0.5(4)
C29 C24 C25 C26 179.0(2)
C24 C25 C26 C27 0.5(4)
C25 C26 C27 C28 -1.0(4)
C26 C27 C28 C23 0.4(4)
C26 C27 C28 C32 -179.0(2)
C24 C23 C28 C27 0.7(4)
N3 C23 C28 C27 -179.3(2)
C24 C23 C28 C32 -179.9(2)
N3 C23 C28 C32 0.1(4)
C25 C24 C29 C30 34.9(4)
C23 C24 C29 C30 -146.7(3)
C25 C24 C29 C31 -90.5(3)
C23 C24 C29 C31 87.9(3)
C27 C28 C32 C34 65.9(3)
C23 C28 C32 C34 -113.4(3)
C27 C28 C32 C33 -58.2(3)
C23 C28 C32 C33 122.5(3)
C2' Zr' N1' C8' 31.3(4)
C3' Zr' N1' C8' -21.0(4)
C7' Zr' N1' C8' 133.5(3)
C1' Zr' N1' C8' 83.2(3)
C4' Zr' N1' C8' -73.6(4)
C5' Zr' N1' C8' -125.7(4)
C6' Zr' N1' C8' -176.5(3)
N1' Zr' C1' C7' 107.0(3)
C2' Zr' C1' C7' -142.2(3)
C3' Zr' C1' C7' -119.4(2)
C4' Zr' C1' C7' -88.8(2)
C5' Zr' C1' C7' -53.3(2)
C6' Zr' C1' C7' -23.19(19)
N1' Zr' C1' C2' -110.8(2)
C3' Zr' C1' C2' 22.84(16)
C7' Zr' C1' C2' 142.2(3)
C4' Zr' C1' C2' 53.42(19)
C5' Zr' C1' C2' 88.93(19)
C6' Zr' C1' C2' 119.0(2)
C7' C1' C2' C3' -0.4(5)
Zr' C1' C2' C3' -48.5(3)
C7' C1' C2' Zr' 48.1(3)
N1' Zr' C2' C3' -110.68(18)
C7' Zr' C2' C3' 119.34(17)
C1' Zr' C2' C3' 142.1(2)
C4' Zr' C2' C3' 22.94(15)
C5' Zr' C2' C3' 53.50(17)
C6' Zr' C2' C3' 88.73(17)
N1' Zr' C2' C1' 107.24(18)
C3' Zr' C2' C1' -142.1(2)
C7' Zr' C2' C1' -22.74(18)
C4' Zr' C2' C1' -119.1(2)
C5' Zr' C2' C1' -88.58(18)
C6' Zr' C2' C1' -53.35(18)
C1' C2' C3' C4' -0.2(4)
Zr' C2' C3' C4' -48.6(3)
C1' C2' C3' Zr' 48.4(3)
N1' Zr' C3' C4' -109.7(2)
C2' Zr' C3' C4' 141.9(2)
C7' Zr' C3' C4' 88.44(17)
C1' Zr' C3' C4' 118.89(19)
C5' Zr' C3' C4' 22.92(16)
C6' Zr' C3' C4' 53.10(17)
N1' Zr' C3' C2' 108.38(19)
C7' Zr' C3' C2' -53.48(16)
C1' Zr' C3' C2' -23.03(15)
C4' Zr' C3' C2' -141.9(2)
C5' Zr' C3' C2' -119.00(18)
C6' Zr' C3' C2' -88.82(16)
C2' C3' C4' C5' -0.1(5)
Zr' C3' C4' C5' -48.6(3)
C2' C3' C4' Zr' 48.5(3)
N1' Zr' C4' C3' 109.8(3)
C2' Zr' C4' C3' -23.00(16)
C7' Zr' C4' C3' -89.41(17)
C1' Zr' C4' C3' -53.85(18)
C5' Zr' C4' C3' -142.0(3)
C6' Zr' C4' C3' -119.39(19)
N1' Zr' C4' C5' -108.2(3)
C2' Zr' C4' C5' 119.0(2)
C3' Zr' C4' C5' 142.0(3)
C7' Zr' C4' C5' 52.57(18)
C1' Zr' C4' C5' 88.13(18)
C6' Zr' C4' C5' 22.59(18)
C3' C4' C5' C6' -0.1(5)
Zr' C4' C5' C6' -48.6(3)
C3' C4' C5' Zr' 48.5(3)
N1' Zr' C5' C6' -107.0(2)
C2' Zr' C5' C6' 88.8(2)
C3' Zr' C5' C6' 119.4(2)
C7' Zr' C5' C6' 22.3(2)
C1' Zr' C5' C6' 52.8(2)
C4' Zr' C5' C6' 142.3(3)
N1' Zr' C5' C4' 110.6(2)
C2' Zr' C5' C4' -53.56(18)
C3' Zr' C5' C4' -22.92(16)
C7' Zr' C5' C4' -120.06(19)
C1' Zr' C5' C4' -89.52(19)
C6' Zr' C5' C4' -142.3(3)
C4' C5' C6' C7' 1.3(6)
Zr' C5' C6' C7' -47.0(3)
C4' C5' C6' Zr' 48.3(3)
N1' Zr' C6' C5' 110.2(2)
C2' Zr' C6' C5' -88.8(2)
C3' Zr' C6' C5' -53.2(2)
C7' Zr' C6' C5' -143.0(3)
C1' Zr' C6' C5' -119.7(2)
C4' Zr' C6' C5' -22.76(19)
N1' Zr' C6' C7' -106.8(2)
C2' Zr' C6' C7' 54.2(2)
C3' Zr' C6' C7' 89.9(2)
C1' Zr' C6' C7' 23.32(19)
C4' Zr' C6' C7' 120.3(2)
C5' Zr' C6' C7' 143.0(3)
C5' C6' C7' C1' -2.3(6)
Zr' C6' C7' C1' -49.4(3)
C5' C6' C7' Zr' 47.2(3)
C2' C1' C7' C6' 1.7(5)
Zr' C1' C7' C6' 49.7(3)
C2' C1' C7' Zr' -48.0(3)
N1' Zr' C7' C6' 109.3(2)
C2' Zr' C7' C6' -118.4(2)
C3' Zr' C7' C6' -87.9(2)
C1' Zr' C7' C6' -141.4(3)
C4' Zr' C7' C6' -52.4(2)
C5' Zr' C7' C6' -22.2(2)
N1' Zr' C7' C1' -109.3(2)
C2' Zr' C7' C1' 22.97(19)
C3' Zr' C7' C1' 53.5(2)
C4' Zr' C7' C1' 89.0(2)
C5' Zr' C7' C1' 119.2(2)
C6' Zr' C7' C1' 141.4(3)
Zr' N1' C8' N3' 178.1(2)
Zr' N1' C8' N2' -1.8(5)
C10' N3' C8' N1' 179.6(2)
C23' N3' C8' N1' 3.0(4)
C10' N3' C8' N2' -0.5(2)
C23' N3' C8' N2' -177.0(2)
C9' N2' C8' N1' -179.7(2)
C11' N2' C8' N1' -0.3(4)
C9' N2' C8' N3' 0.4(3)
C11' N2' C8' N3' 179.8(2)
C8' N2' C9' C10' -0.2(3)
C11' N2' C9' C10' -179.6(2)
N2' C9' C10' N3' -0.1(3)
C8' N3' C10' C9' 0.4(3)
C23' N3' C10' C9' 176.9(2)
C8' N2' C11' C16' -89.7(3)
C9' N2' C11' C16' 89.6(3)
C8' N2' C11' C12' 90.3(3)
C9' N2' C11' C12' -90.4(3)
C16' C11' C12' C13' -3.8(4)
N2' C11' C12' C13' 176.2(2)
C16' C11' C12' C17' 179.1(2)
N2' C11' C12' C17' -0.9(3)
C11' C12' C13' C14' 1.6(4)
C17' C12' C13' C14' 178.6(2)
C12' C13' C14' C15' 0.5(4)
C13' C14' C15' C16' -0.6(4)
C14' C15' C16' C11' -1.5(4)
C14' C15' C16' C20' -178.7(2)
C12' C11' C16' C15' 3.7(4)
N2' C11' C16' C15' -176.2(2)
C12' C11' C16' C20' -179.1(2)
N2' C11' C16' C20' 0.9(4)
C13' C12' C17' C19' 41.4(3)
C11' C12' C17' C19' -141.7(2)
C13' C12' C17' C18' -83.0(3)
C11' C12' C17' C18' 93.9(3)
C15' C16' C20' C22' 74.3(3)
C11' C16' C20' C22' -102.8(3)
C15' C16' C20' C21' -49.1(4)
C11' C16' C20' C21' 133.8(3)
C8' N3' C23' C24' -92.5(3)
C10' N3' C23' C24' 91.5(3)
C8' N3' C23' C28' 88.0(3)
C10' N3' C23' C28' -88.1(3)
C28' C23' C24' C25' -2.9(4)
N3' C23' C24' C25' 177.6(2)
C28' C23' C24' C29' 178.0(2)
N3' C23' C24' C29' -1.5(4)
C23' C24' C25' C26' 1.6(4)
C29' C24' C25' C26' -179.3(2)
C24' C25' C26' C27' 0.0(4)
C25' C26' C27' C28' -0.6(4)
C26' C27' C28' C23' -0.6(4)
C26' C27' C28' C32' -179.1(2)
C24' C23' C28' C27' 2.4(4)
N3' C23' C28' C27' -178.1(2)
C24' C23' C28' C32' -179.2(2)
N3' C23' C28' C32' 0.3(4)
C25' C24' C29' C31' 38.8(4)
C23' C24' C29' C31' -142.2(3)
C25' C24' C29' C30' -85.7(3)
C23' C24' C29' C30' 93.3(3)
C27' C28' C32' C34' -46.6(3)
C23' C28' C32' C34' 135.0(3)
C27' C28' C32' C33' 77.7(3)
C23' C28' C32' C33' -100.7(3)
